data_2312659
loop_
_publ_author_name
'Anaya-Avila, Odalys'
'Mu&#xf1;oz-Granados, Oscar'
'Andrade-L&#xf3;pez, Noem&#xed;'
'Alvarado-Rodr&#xed;guez, Jos&#xe9; G'
'Mart&#xed;nez-Otero, Diego'

_publ_section_title
;
 Dinuclear zinc(II) acetate complexes derived from N,N',S-tridentate
 Schiff bases: synthesis, structural study and Hirshfeld surface analysis.
;
_journal_coeditor_code DG3062
_journal_issue 'Pt 11'
_journal_name_full 'Acta crystallographica. Section C, Structural chemistry'
_journal_page_first 698
_journal_page_last 706
_journal_paper_doi 10.1107/S205322962400946X
_journal_volume 80
_journal_year 2024
_chemical_formula_iupac '[Zn2 (C12 H9 N2 S1)2 (C2 H3 O2)2]'
_chemical_formula_moiety 'C28 H24 N4 O4 S2 Zn2'
_chemical_formula_sum 'C28 H24 N4 O4 S2 Zn2'
_chemical_formula_weight 675.37
_chemical_melting_point 460
_chemical_name_systematic
Di-\m-acetato-\k^4^<i>O</i>:<i>O</i>'-bis[({2-[(pyridin-2-ylmethylidene)amino]phenyl}sulfanido-\k^3^<i>N</i>,<i>N</i>',<i>S</i>)zinc(II)]
_space_group_crystal_system triclinic
_space_group_IT_number 2
_space_group_name_Hall '-P 1'
_space_group_name_H-M_alt 'P -1'
_atom_sites_solution_hydrogens geom
_atom_sites_solution_primary dual
_audit_creation_method
;
Olex2 1.5
(compiled 2024.02.16 svn.r378c4104 for OlexSys, GUI svn.r6928)
;
_cell_angle_alpha 63.4540(16)
_cell_angle_beta 84.9942(18)
_cell_angle_gamma 80.5169(18)
_cell_formula_units_Z 1
_cell_length_a 8.3263(7)
_cell_length_b 9.0110(8)
_cell_length_c 9.8712(9)
_cell_measurement_reflns_used 3494
_cell_measurement_temperature 100(2)
_cell_measurement_theta_max 27.41
_cell_measurement_theta_min 2.31
_cell_volume 653.41(10)
_computing_cell_refinement
;
SAINT (Bruker, 2007)
;
_computing_data_collection
;
APEX2 (Bruker, 2007)
;
_computing_data_reduction
;
SAINT (Bruker, 2007)
;
_computing_molecular_graphics
;
OLEX2 (Dolomanov <i>et al.</i>, 2009)
;
_computing_publication_material
;
OLEX2 (Dolomanov <i>et al.</i>, 2009)
;
_computing_structure_refinement
;
SHELXL2018 (Sheldrick, 2015<i>b</i>)
;
_computing_structure_solution
;
SHELXS97 (Sheldrick, 2008)
;
_diffrn_ambient_temperature 99.99
_diffrn_measured_fraction_theta_full 1.000
_diffrn_measured_fraction_theta_max 1.000
_diffrn_measurement_device_type 'Bruker APEXII CCD'
_diffrn_measurement_method '\f and \w scans'
_diffrn_radiation_type MoK\a
_diffrn_radiation_wavelength 0.71073
_diffrn_reflns_av_R_equivalents 0.0422
_diffrn_reflns_av_unetI/netI 0.0304
_diffrn_reflns_limit_h_max 10
_diffrn_reflns_limit_h_min -10
_diffrn_reflns_limit_k_max 11
_diffrn_reflns_limit_k_min -11
_diffrn_reflns_limit_l_max 12
_diffrn_reflns_limit_l_min -12
_diffrn_reflns_number 14370
_diffrn_reflns_theta_full 25.242
_diffrn_reflns_theta_max 27.511
_diffrn_reflns_theta_min 2.307
_exptl_absorpt_coefficient_mu 2.040
_exptl_absorpt_correction_T_max 0.7456
_exptl_absorpt_correction_T_min 0.6650
_exptl_absorpt_correction_type multi-scan
_exptl_absorpt_process_details
;
(SADABS; Krause <i>et al.</i>,  2015)
;
_exptl_crystal_colour 'clear red'
_exptl_crystal_density_diffrn 1.716
_exptl_crystal_description prism
_exptl_crystal_F_000 344
_exptl_crystal_size_max 0.3
_exptl_crystal_size_mid 0.2
_exptl_crystal_size_min 0.1
_refine_diff_density_max 0.455
_refine_diff_density_min -0.338
_refine_ls_extinction_method none
_refine_ls_goodness_of_fit_ref 1.069
_refine_ls_hydrogen_treatment constr
_refine_ls_matrix_type full
_refine_ls_number_parameters 182
_refine_ls_number_reflns 3002
_refine_ls_number_restraints 0
_refine_ls_restrained_S_all 1.069
_refine_ls_R_factor_all 0.0310
_refine_ls_R_factor_gt 0.0269
_refine_ls_shift/su_max 0.000
_refine_ls_shift/su_mean 0.000
_refine_ls_structure_factor_coef Fsqd
_refine_ls_weighting_details 'w=1/[\s^2^(Fo^2^)+(0.0294P)^2^+0.2804P] where P=(Fo^2^+2Fc^2^)/3'
_refine_ls_weighting_scheme calc
_refine_ls_wR_factor_gt 0.0628
_refine_ls_wR_factor_ref 0.0648
_reflns_number_gt 2702
_reflns_number_total 3002
_reflns_threshold_expression 'I > 2\s(I)'
_cod_data_source_file dg3062sup1.cif
_cod_data_source_block 4_Zn_H
_cod_depositor_comments 'Adding full bibliography for 2312659--2312661.cif.'
_cod_database_code 2312659
_cod_database_fobs_code 2312659
_shelx_space_group_comment
;
The symmetry employed for this shelxl refinement is uniquely defined
by the following loop, which should always be used as a source of
symmetry information in preference to the above space-group names.
They are only intended as comments.
;
_shelx_estimated_absorpt_t_min 0.598
_shelx_estimated_absorpt_t_max 0.822

loop_
_space_group_symop_operation_xyz
'x, y, z'
'-x, -y, -z'

loop_
_atom_site_type_symbol
_atom_site_label
_atom_site_fract_x
_atom_site_fract_y
_atom_site_fract_z
_atom_site_U_iso_or_equiv
_atom_site_adp_type
_atom_site_calc_flag
_atom_site_occupancy
_atom_site_disorder_assembly
_atom_site_disorder_group
O O1 0.31791(17) 0.15575(17) 0.35380(15) 0.0152(3) Uani d 1 . .
O O2 0.31551(16) -0.12173(17) 0.46736(16) 0.0152(3) Uani d 1 . .
C C6 0.3104(2) 0.5568(2) 0.3953(2) 0.0126(4) Uani d 1 . .
H H6 0.243847 0.655501 0.390009 0.015 Uiso calc 1 . .
C C11 -0.0156(2) 0.3159(3) 0.8835(2) 0.0167(4) Uani d 1 . .
H H11 -0.086610 0.290854 0.969285 0.020 Uiso calc 1 . .
C C12 0.0937(2) 0.1899(3) 0.8707(2) 0.0157(4) Uani d 1 . .
H H12 0.097765 0.079093 0.949484 0.019 Uiso calc 1 . .
C C7 0.1992(2) 0.2201(2) 0.7451(2) 0.0126(4) Uani d 1 . .
C C1 0.4286(2) 0.5627(2) 0.2737(2) 0.0122(4) Uani d 1 . .
C C2 0.4476(2) 0.7099(2) 0.1460(2) 0.0153(4) Uani d 1 . .
H H2 0.382285 0.812323 0.132271 0.018 Uiso calc 1 . .
C C3 0.5645(2) 0.7045(3) 0.0380(2) 0.0168(4) Uani d 1 . .
H H3 0.580527 0.803501 -0.050919 0.020 Uiso calc 1 . .
C C4 0.6566(2) 0.5534(3) 0.0620(2) 0.0171(4) Uani d 1 . .
H H4 0.738028 0.547145 -0.009694 0.021 Uiso calc 1 . .
C C5 0.6293(2) 0.4101(3) 0.1923(2) 0.0154(4) Uani d 1 . .
H H5 0.692526 0.306002 0.207955 0.018 Uiso calc 1 . .
C C8 0.1922(2) 0.3875(2) 0.6326(2) 0.0116(4) Uani d 1 . .
C C9 0.0824(2) 0.5149(3) 0.6471(2) 0.0149(4) Uani d 1 . .
H H9 0.079568 0.626908 0.570875 0.018 Uiso calc 1 . .
C C10 -0.0221(2) 0.4804(3) 0.7706(2) 0.0160(4) Uani d 1 . .
H H10 -0.097569 0.567514 0.778606 0.019 Uiso calc 1 . .
C C13 0.2550(2) 0.0264(2) 0.3826(2) 0.0129(4) Uani d 1 . .
C C14 0.0957(3) 0.0524(3) 0.3071(3) 0.0221(5) Uani d 1 . .
H H14A 0.110575 0.109014 0.196877 0.033 Uiso calc 1 . .
H H14B 0.012959 0.121397 0.339321 0.033 Uiso calc 1 . .
H H14C 0.060295 -0.056483 0.336079 0.033 Uiso calc 1 . .
Zn Zn1 0.44286(3) 0.20182(3) 0.49389(3) 0.01148(8) Uani d 1 . .
S S1 0.33243(6) 0.05269(6) 0.73631(6) 0.01624(12) Uani d 1 . .
N N2 0.30001(19) 0.4147(2) 0.50806(18) 0.0116(3) Uani d 1 . .
N N1 0.51703(19) 0.4143(2) 0.29587(18) 0.0118(3) Uani d 1 . .

loop_
_atom_site_aniso_label
_atom_site_aniso_U_11
_atom_site_aniso_U_22
_atom_site_aniso_U_33
_atom_site_aniso_U_12
_atom_site_aniso_U_13
_atom_site_aniso_U_23
O1 0.0202(7) 0.0122(7) 0.0139(7) -0.0031(6) -0.0028(6) -0.0057(6)
O2 0.0137(7) 0.0120(7) 0.0182(7) -0.0004(5) -0.0013(6) -0.0053(6)
C6 0.0119(9) 0.0116(9) 0.0151(10) -0.0011(7) -0.0009(7) -0.0065(8)
C11 0.0126(9) 0.0240(11) 0.0144(10) -0.0055(8) 0.0035(8) -0.0088(9)
C12 0.0161(9) 0.0147(10) 0.0139(10) -0.0054(8) 0.0006(8) -0.0034(8)
C7 0.0121(9) 0.0133(9) 0.0135(10) -0.0029(7) -0.0018(7) -0.0063(8)
C1 0.0104(9) 0.0129(9) 0.0142(10) -0.0017(7) -0.0011(7) -0.0066(8)
C2 0.0154(10) 0.0125(10) 0.0170(10) -0.0017(8) -0.0028(8) -0.0051(8)
C3 0.0180(10) 0.0176(10) 0.0124(10) -0.0062(8) -0.0013(8) -0.0031(8)
C4 0.0161(10) 0.0230(11) 0.0145(10) -0.0053(8) 0.0024(8) -0.0099(9)
C5 0.0158(9) 0.0170(10) 0.0167(10) -0.0022(8) 0.0000(8) -0.0104(9)
C8 0.0113(9) 0.0142(9) 0.0109(9) -0.0020(7) 0.0004(7) -0.0069(8)
C9 0.0159(9) 0.0142(10) 0.0143(10) -0.0010(8) -0.0014(8) -0.0060(8)
C10 0.0137(9) 0.0183(10) 0.0154(10) 0.0008(8) 0.0003(8) -0.0081(9)
C13 0.0138(9) 0.0155(10) 0.0116(9) -0.0003(8) 0.0004(7) -0.0085(8)
C14 0.0208(11) 0.0174(11) 0.0265(12) -0.0014(9) -0.0088(9) -0.0072(10)
Zn1 0.01288(12) 0.00959(12) 0.01217(13) -0.00060(8) -0.00031(8) -0.00527(9)
S1 0.0206(3) 0.0103(2) 0.0148(3) -0.00057(19) 0.0021(2) -0.0038(2)
N2 0.0110(7) 0.0134(8) 0.0124(8) -0.0029(6) 0.0001(6) -0.0072(7)
N1 0.0129(8) 0.0119(8) 0.0121(8) -0.0024(6) -0.0001(6) -0.0063(7)

loop_
_atom_type_symbol
_atom_type_description
_atom_type_scat_dispersion_real
_atom_type_scat_dispersion_imag
_atom_type_scat_source
C C 0.0033 0.0016 'International Tables Vol C Tables 4.2.6.8 and 6.1.1.4'
H H 0.0000 0.0000 'International Tables Vol C Tables 4.2.6.8 and 6.1.1.4'
N N 0.0061 0.0033 'International Tables Vol C Tables 4.2.6.8 and 6.1.1.4'
O O 0.0106 0.0060 'International Tables Vol C Tables 4.2.6.8 and 6.1.1.4'
S S 0.1246 0.1234 'International Tables Vol C Tables 4.2.6.8 and 6.1.1.4'
Zn Zn 0.2839 1.4301 'International Tables Vol C Tables 4.2.6.8 and 6.1.1.4'

loop_
_geom_angle_atom_site_label_1
_geom_angle_atom_site_label_2
_geom_angle_atom_site_label_3
_geom_angle_site_symmetry_1
_geom_angle_site_symmetry_3
_geom_angle
_geom_angle_publ_flag
C13 O1 Zn1 . . 128.21(13) ?
C13 O2 Zn1 . 2_656 124.78(13) ?
C1 C6 H6 . . 121.0 ?
N2 C6 H6 . . 121.0 ?
N2 C6 C1 . . 117.93(18) ?
C12 C11 H11 . . 120.0 ?
C12 C11 C10 . . 120.04(19) ?
C10 C11 H11 . . 120.0 ?
C11 C12 H12 . . 118.9 ?
C11 C12 C7 . . 122.16(19) ?
C7 C12 H12 . . 118.9 ?
C12 C7 C8 . . 117.02(18) ?
C12 C7 S1 . . 119.30(15) ?
C8 C7 S1 . . 123.67(15) ?
C2 C1 C6 . . 122.38(18) ?
N1 C1 C6 . . 115.16(17) ?
N1 C1 C2 . . 122.46(18) ?
C1 C2 H2 . . 120.7 ?
C1 C2 C3 . . 118.54(19) ?
C3 C2 H2 . . 120.7 ?
C2 C3 H3 . . 120.5 ?
C4 C3 C2 . . 118.94(19) ?
C4 C3 H3 . . 120.5 ?
C3 C4 H4 . . 120.3 ?
C3 C4 C5 . . 119.32(19) ?
C5 C4 H4 . . 120.3 ?
C4 C5 H5 . . 119.0 ?
N1 C5 C4 . . 122.00(19) ?
N1 C5 H5 . . 119.0 ?
C9 C8 C7 . . 120.49(18) ?
C9 C8 N2 . . 123.55(18) ?
N2 C8 C7 . . 115.96(17) ?
C8 C9 H9 . . 119.5 ?
C10 C9 C8 . . 121.00(19) ?
C10 C9 H9 . . 119.5 ?
C11 C10 H10 . . 120.4 ?
C9 C10 C11 . . 119.27(19) ?
C9 C10 H10 . . 120.4 ?
O1 C13 C14 . . 116.90(17) ?
O2 C13 O1 . . 125.22(18) ?
O2 C13 C14 . . 117.87(18) ?
C13 C14 H14A . . 109.5 ?
C13 C14 H14B . . 109.5 ?
C13 C14 H14C . . 109.5 ?
H14A C14 H14B . . 109.5 ?
H14A C14 H14C . . 109.5 ?
H14B C14 H14C . . 109.5 ?
O1 Zn1 O2 . 2_656 123.11(6) ?
O1 Zn1 S1 . . 104.92(4) ?
O1 Zn1 N2 . . 104.50(6) ?
O1 Zn1 N1 . . 87.67(6) ?
O2 Zn1 S1 2_656 . 101.03(4) ?
O2 Zn1 N2 2_656 . 128.08(6) ?
O2 Zn1 N1 2_656 . 85.97(6) ?
N2 Zn1 S1 . . 83.94(5) ?
N2 Zn1 N1 . . 75.78(6) ?
N1 Zn1 S1 . . 158.34(5) ?
C7 S1 Zn1 . . 97.54(7) ?
C6 N2 C8 . . 124.95(17) ?
C6 N2 Zn1 . . 116.42(13) ?
C8 N2 Zn1 . . 118.38(12) ?
C1 N1 Zn1 . . 114.13(13) ?
C5 N1 C1 . . 118.72(17) ?
C5 N1 Zn1 . . 126.95(14) ?

loop_
_geom_bond_atom_site_label_1
_geom_bond_atom_site_label_2
_geom_bond_site_symmetry_2
_geom_bond_distance
_geom_bond_publ_flag
O1 C13 . 1.262(2) ?
O1 Zn1 . 2.0182(14) ?
O2 C13 . 1.260(2) ?
O2 Zn1 2_656 2.0307(14) ?
C6 H6 . 0.9500 ?
C6 C1 . 1.472(3) ?
C6 N2 . 1.277(3) ?
C11 H11 . 0.9500 ?
C11 C12 . 1.379(3) ?
C11 C10 . 1.396(3) ?
C12 H12 . 0.9500 ?
C12 C7 . 1.404(3) ?
C7 C8 . 1.414(3) ?
C7 S1 . 1.749(2) ?
C1 C2 . 1.383(3) ?
C1 N1 . 1.349(2) ?
C2 H2 . 0.9500 ?
C2 C3 . 1.391(3) ?
C3 H3 . 0.9500 ?
C3 C4 . 1.378(3) ?
C4 H4 . 0.9500 ?
C4 C5 . 1.391(3) ?
C5 H5 . 0.9500 ?
C5 N1 . 1.333(3) ?
C8 C9 . 1.397(3) ?
C8 N2 . 1.410(2) ?
C9 H9 . 0.9500 ?
C9 C10 . 1.380(3) ?
C10 H10 . 0.9500 ?
C13 C14 . 1.512(3) ?
C14 H14A . 0.9800 ?
C14 H14B . 0.9800 ?
C14 H14C . 0.9800 ?
Zn1 S1 . 2.3509(6) ?
Zn1 N2 . 2.1388(16) ?
Zn1 N1 . 2.1684(16) ?

loop_
_geom_torsion_atom_site_label_1
_geom_torsion_atom_site_label_2
_geom_torsion_atom_site_label_3
_geom_torsion_atom_site_label_4
_geom_torsion_site_symmetry_1
_geom_torsion_site_symmetry_2
_geom_torsion_site_symmetry_3
_geom_torsion_site_symmetry_4
_geom_torsion
_geom_torsion_publ_flag
C6 C1 C2 C3 . . . . 178.81(18) ?
C6 C1 N1 C5 . . . . -178.54(17) ?
C6 C1 N1 Zn1 . . . . 6.2(2) ?
C11 C12 C7 C8 . . . . 1.7(3) ?
C11 C12 C7 S1 . . . . -179.12(16) ?
C12 C11 C10 C9 . . . . -0.3(3) ?
C12 C7 C8 C9 . . . . -0.9(3) ?
C12 C7 C8 N2 . . . . 179.61(16) ?
C12 C7 S1 Zn1 . . . . 175.90(15) ?
C7 C8 C9 C10 . . . . -0.4(3) ?
C7 C8 N2 C6 . . . . 179.49(17) ?
C7 C8 N2 Zn1 . . . . 5.4(2) ?
C1 C6 N2 C8 . . . . -179.32(16) ?
C1 C6 N2 Zn1 . . . . -5.2(2) ?
C1 C2 C3 C4 . . . . 0.1(3) ?
C2 C1 N1 C5 . . . . 1.5(3) ?
C2 C1 N1 Zn1 . . . . -173.75(15) ?
C2 C3 C4 C5 . . . . 0.8(3) ?
C3 C4 C5 N1 . . . . -0.5(3) ?
C4 C5 N1 C1 . . . . -0.6(3) ?
C4 C5 N1 Zn1 . . . . 173.96(14) ?
C8 C7 S1 Zn1 . . . . -4.95(17) ?
C8 C9 C10 C11 . . . . 1.1(3) ?
C9 C8 N2 C6 . . . . 0.0(3) ?
C9 C8 N2 Zn1 . . . . -174.02(14) ?
C10 C11 C12 C7 . . . . -1.1(3) ?
Zn1 O1 C13 O2 . . . . -36.8(3) ?
Zn1 O1 C13 C14 . . . . 144.13(15) ?
Zn1 O2 C13 O1 2_656 . . . -27.3(3) ?
Zn1 O2 C13 C14 2_656 . . . 151.78(15) ?
S1 C7 C8 C9 . . . . 179.91(15) ?
S1 C7 C8 N2 . . . . 0.4(2) ?
N2 C6 C1 C2 . . . . 179.13(18) ?
N2 C6 C1 N1 . . . . -0.8(3) ?
N2 C8 C9 C10 . . . . 179.02(18) ?
N1 C1 C2 C3 . . . . -1.2(3) ?
